data_7708021
loop_
_publ_author_name
'Swain, Abinash'
'Martin, Robert'
'Vignesh, Kuduva R.'
'Rajaraman, Gopalan'
'Murray, Keith S.'
'Langley, Stuart K.'

_publ_section_title
;
 Enhancing the barrier height for magnetization reversal in 4d/4f
 RuIII2LnIII2 "butterfly" single molecule magnets (Ln = Gd, Dy) <i>via</i>
 targeted structural alterations.
;
_journal_issue 35
_journal_name_full 'Dalton transactions (Cambridge, England : 2003)'
_journal_page_first 12265
_journal_page_last 12274
_journal_paper_doi 10.1039/d1dt01770e
_journal_volume 50
_journal_year 2021
_chemical_formula_sum 'C48 H72 Cl2 Dy2 N2 O18 Ru2'
_chemical_formula_weight 1563.11
_space_group_crystal_system hexagonal
_space_group_IT_number 184
_space_group_name_Hall 'P 6 -2c'
_space_group_name_H-M_alt 'P 6 c c'
_atom_sites_solution_hydrogens mixed
_audit_creation_method SHELXL-2018/3
_audit_update_record
;
2021-05-25 deposited with the CCDC.	2021-08-09 downloaded from the CCDC.
;
_cell_angle_alpha 90
_cell_angle_beta 90
_cell_angle_gamma 120
_cell_formula_units_Z 6
_cell_length_a 20.986(3)
_cell_length_b 20.986(3)
_cell_length_c 27.302(6)
_cell_measurement_reflns_used 9808
_cell_measurement_temperature 150(2)
_cell_measurement_theta_max 31.54
_cell_measurement_theta_min 2.965
_cell_volume 10413(3)
_computing_cell_refinement 'XDS (Kabsch, 1993)'
_computing_data_collection 'Blu-Ice (McPhillips et al, 2002)'
_computing_data_reduction 'XDS (Kabsch, 1993)'
_computing_molecular_graphics 'XDS (Kabsch, 1993)'
_computing_publication_material 'XCIF V6.12 (BrukerAXS, 2001).'
_computing_structure_refinement 'SHELXL-2018/3 (Sheldrick, 2018)'
_computing_structure_solution 'SHELXT 2018/2 (Sheldrick, 2018)'
_diffrn_ambient_temperature 150(2)
_diffrn_measured_fraction_theta_full 0.972
_diffrn_measured_fraction_theta_max 0.843
_diffrn_measurement_device_type synchrotron
_diffrn_measurement_method 'scans in phi'
_diffrn_radiation_monochromator 'double crystal'
_diffrn_radiation_source '3BM1 dipole'
_diffrn_radiation_type synchrotron
_diffrn_radiation_wavelength 0.71073
_diffrn_reflns_av_R_equivalents 0.0607
_diffrn_reflns_av_unetI/netI 0.0202
_diffrn_reflns_Laue_measured_fraction_full 0.972
_diffrn_reflns_Laue_measured_fraction_max 0.843
_diffrn_reflns_limit_h_max 30
_diffrn_reflns_limit_h_min -30
_diffrn_reflns_limit_k_max 30
_diffrn_reflns_limit_k_min -30
_diffrn_reflns_limit_l_max 40
_diffrn_reflns_limit_l_min -40
_diffrn_reflns_number 189257
_diffrn_reflns_point_group_measured_fraction_full 0.971
_diffrn_reflns_point_group_measured_fraction_max 0.843
_diffrn_reflns_theta_full 25.242
_diffrn_reflns_theta_max 31.546
_diffrn_reflns_theta_min 2.965
_exptl_absorpt_coefficient_mu 2.688
_exptl_absorpt_correction_T_max 0.874
_exptl_absorpt_correction_T_min 0.590
_exptl_absorpt_correction_type multi-scan
_exptl_absorpt_process_details SADABS
_exptl_crystal_colour brown
_exptl_crystal_density_diffrn 1.495
_exptl_crystal_description plate
_exptl_crystal_F_000 4632
_exptl_crystal_size_max 0.2
_exptl_crystal_size_mid 0.2
_exptl_crystal_size_min 0.05
_refine_diff_density_max 1.677
_refine_diff_density_min -2.967
_refine_diff_density_rms 0.171
_refine_ls_abs_structure_details
;
 Flack x determined using 3881 quotients [(I+)-(I-)]/[(I+)+(I-)]
 (Parsons, Flack and Wagner, Acta Cryst. B69 (2013) 249-259).
;
_refine_ls_abs_structure_Flack 0.493(6)
_refine_ls_extinction_method none
_refine_ls_goodness_of_fit_ref 1.049
_refine_ls_hydrogen_treatment mixed
_refine_ls_matrix_type full
_refine_ls_number_parameters 362
_refine_ls_number_reflns 9808
_refine_ls_number_restraints 37
_refine_ls_restrained_S_all 1.059
_refine_ls_R_factor_all 0.0561
_refine_ls_R_factor_gt 0.0502
_refine_ls_shift/su_max 0.082
_refine_ls_shift/su_mean 0.013
_refine_ls_structure_factor_coef Fsqd
_refine_ls_weighting_details 'w=1/[\s^2^(Fo^2^)+(0.1214P)^2^+10.5982P] where P=(Fo^2^+2Fc^2^)/3'
_refine_ls_weighting_scheme calc
_refine_ls_wR_factor_gt 0.1634
_refine_ls_wR_factor_ref 0.1719
_reflns_Friedel_coverage 0.960
_reflns_Friedel_fraction_full 0.969
_reflns_Friedel_fraction_max 0.843
_reflns_number_gt 8590
_reflns_number_total 9808
_reflns_threshold_expression 'I > 2\s(I)'
_cod_data_source_file d1dt01770e2.cif
_cod_data_source_block pt6012
_cod_depositor_comments 'Adding full bibliography for 7708021--7708025.cif.'
_cod_original_cell_volume 10413(4)
_cod_database_code 7708021
_shelx_shelxl_version_number 2018/3
_shelx_space_group_comment
;
The symmetry employed for this shelxl refinement is uniquely defined
by the following loop, which should always be used as a source of
symmetry information in preference to the above space-group names.
They are only intended as comments.
;

loop_
_space_group_symop_operation_xyz
'x, y, z'
'x-y, x, z'
'-y, x-y, z'
'-x, -y, z'
'-x+y, -x, z'
'y, -x+y, z'
'-x+y, y, z+1/2'
'x, x-y, z+1/2'
'-y, -x, z+1/2'
'y, x, z+1/2'
'x-y, -y, z+1/2'
'-x, -x+y, z+1/2'

loop_
_atom_site_label
_atom_site_type_symbol
_atom_site_fract_x
_atom_site_fract_y
_atom_site_fract_z
_atom_site_U_iso_or_equiv
_atom_site_adp_type
_atom_site_occupancy
_atom_site_site_symmetry_order
_atom_site_calc_flag
_atom_site_refinement_flags_posn
_atom_site_refinement_flags_adp
_atom_site_refinement_flags_occupancy
_atom_site_disorder_assembly
_atom_site_disorder_group
Dy1 Dy 0.000000 0.500000 0.42739(3) 0.0378(2) Uani 1 2 d S T P . .
Dy02 Dy 0.000000 0.500000 0.57701(3) 0.0384(2) Uani 1 2 d S T P . .
Ru1 Ru 0.04203(2) 0.63811(2) 0.50212(6) 0.04017(15) Uani 1 1 d . . . . .
O4 O -0.0524(5) 0.5704(5) 0.6008(4) 0.052(2) Uani 1 1 d . . . . .
O1 O -0.04434(18) 0.5268(2) 0.5003(4) 0.0348(7) Uani 1 1 d . . . . .
O5 O -0.0071(4) 0.6698(5) 0.5519(3) 0.0501(18) Uani 1 1 d . . . . .
O3 O 0.0919(4) 0.6143(4) 0.4493(3) 0.0374(15) Uani 1 1 d . . . . .
O2 O 0.0891(4) 0.6151(4) 0.5547(3) 0.0481(19) Uani 1 1 d . . . . .
O6 O 0.0711(6) 0.5573(6) 0.6512(3) 0.062(2) Uani 1 1 d D . . . .
C15 C -0.0483(8) 0.6243(9) 0.4128(5) 0.064(3) Uani 1 1 d . . . . .
O8 O -0.0516(5) 0.5692(6) 0.4017(4) 0.056(2) Uani 1 1 d . . . . .
O7 O -0.0131(6) 0.6666(5) 0.4487(5) 0.068(3) Uani 1 1 d . . . . .
N00D N 0.1384(4) 0.7404(3) 0.5012(6) 0.0598(16) Uani 1 1 d . . . . .
O9 O 0.0755(7) 0.5527(6) 0.3537(4) 0.083(4) Uani 1 1 d D . . . .
C14 C -0.0749(9) 0.7306(9) 0.6079(5) 0.067(4) Uani 1 1 d . . . . .
H14 H -0.043574 0.759310 0.581950 0.081 Uiso 1 1 calc R U . . .
C1 C -0.1196(3) 0.5092(4) 0.5028(6) 0.0528(17) Uani 1 1 d . . . . .
H1A H -0.123706 0.551101 0.490861 0.079 Uiso 1 1 calc R U . . .
H1B H -0.136702 0.498591 0.536796 0.079 Uiso 1 1 calc R U . . .
H1C H -0.149933 0.466033 0.482385 0.079 Uiso 1 1 calc R U . . .
C8 C -0.0834(7) 0.6610(9) 0.6170(5) 0.057(3) Uani 1 1 d . . . . .
C10 C -0.1672(7) 0.6488(10) 0.6817(5) 0.069(4) Uani 1 1 d . . . . .
H10 H -0.200875 0.619623 0.706568 0.083 Uiso 1 1 calc R U . . .
C9 C -0.1291(8) 0.6191(11) 0.6559(5) 0.072(4) Uani 1 1 d . . . . .
H9 H -0.134210 0.572982 0.664678 0.086 Uiso 1 1 calc R U . . .
C11 C -0.1578(9) 0.7207(10) 0.6722(6) 0.087(5) Uani 1 1 d D U . . .
C2 C 0.1569(9) 0.6762(9) 0.5721(7) 0.102(7) Uani 1 1 d . . . . .
H2A H 0.152201 0.684127 0.607385 0.122 Uiso 1 1 calc R U . . .
H2B H 0.197120 0.664850 0.568358 0.122 Uiso 1 1 calc R U . . .
C16 C -0.0909(8) 0.6551(8) 0.3834(5) 0.070(4) Uani 1 1 d D . . . .
C6 C 0.1281(7) 0.8029(4) 0.5001(9) 0.085(3) Uani 1 1 d . . . . .
H6A H 0.094489 0.798716 0.526370 0.127 Uiso 1 1 calc R U . . .
H6B H 0.107207 0.804798 0.468369 0.127 Uiso 1 1 calc R U . . .
H6C H 0.175643 0.847909 0.504613 0.127 Uiso 1 1 calc R U . . .
C13 C -0.1095(9) 0.7582(10) 0.6346(4) 0.091(6) Uani 1 1 d D . . . .
H13 H -0.100048 0.806400 0.627122 0.110 Uiso 1 1 calc R U . . .
C4 C 0.1796(9) 0.7444(8) 0.4548(8) 0.110(9) Uani 1 1 d . . . . .
H4A H 0.181425 0.782996 0.433107 0.132 Uiso 1 1 calc R U . . .
H4B H 0.230753 0.757746 0.463045 0.132 Uiso 1 1 calc R U . . .
C7 C -0.0459(5) 0.6321(5) 0.5884(4) 0.040(2) Uani 1 1 d . . . . .
C24 C 0.071(2) 0.5950(18) 0.6847(13) 0.144(11) Uani 1 1 d . U . . .
H24A H 0.033650 0.609730 0.678210 0.217 Uiso 1 1 d . U . . .
H24B H 0.119690 0.640630 0.686500 0.217 Uiso 1 1 d . U . . .
H24C H 0.060440 0.568700 0.715190 0.217 Uiso 1 1 d . U . . .
C18 C -0.1247(9) 0.7484(10) 0.3631(7) 0.106(7) Uani 1 1 d D . . . .
H18 H -0.121170 0.794997 0.366920 0.127 Uiso 1 1 calc R U . . .
C5 C 0.1467(12) 0.6801(10) 0.4317(7) 0.128(10) Uani 1 1 d . . . . .
H5A H 0.186841 0.670914 0.421810 0.153 Uiso 1 1 calc R U . . .
H5B H 0.127194 0.688847 0.400999 0.153 Uiso 1 1 calc R U . . .
C17 C -0.0822(11) 0.7242(12) 0.3942(8) 0.089(6) Uani 1 1 d . . . . .
H17 H -0.050956 0.753958 0.419919 0.107 Uiso 1 1 calc R U . . .
C3 C 0.1736(12) 0.7380(9) 0.5468(8) 0.115(9) Uani 1 1 d . . . . .
H3A H 0.226925 0.762229 0.539752 0.139 Uiso 1 1 calc R U . . .
H3B H 0.167122 0.770571 0.570065 0.139 Uiso 1 1 calc R U . . .
C12 C -0.1938(12) 0.7473(15) 0.7035(6) 0.109(7) Uani 1 1 d . U . . .
H12A H -0.169940 0.794330 0.710490 0.164 Uiso 1 1 d . U . . .
H12B H -0.213770 0.714650 0.735240 0.164 Uiso 1 1 d . U . . .
H12C H -0.245540 0.732170 0.686980 0.164 Uiso 1 1 d . U . . .
C23 C 0.0641(9) 0.6052(8) 0.3184(6) 0.078(4) Uani 1 1 d . . . . .
H23A H 0.012253 0.581821 0.308875 0.118 Uiso 1 1 calc R U . . .
H23B H 0.094611 0.614789 0.289122 0.118 Uiso 1 1 calc R U . . .
H23C H 0.078468 0.651701 0.335217 0.118 Uiso 1 1 calc R U . . .
C22 C -0.1396(8) 0.6086(10) 0.3478(5) 0.076(5) Uani 1 1 d D . . . .
H22 H -0.140551 0.563314 0.342726 0.091 Uiso 1 1 calc R U . . .
C19 C -0.1700(9) 0.6975(9) 0.3278(5) 0.070(3) Uani 1 1 d D U . . .
C20 C -0.2159(15) 0.7244(16) 0.2958(8) 0.120(8) Uani 1 1 d . U . . .
H20A H -0.201640 0.726920 0.264380 0.180 Uiso 1 1 d . U . . .
H20B H -0.183050 0.788350 0.305330 0.180 Uiso 1 1 d . U . . .
H20C H -0.258670 0.711620 0.307870 0.180 Uiso 1 1 d . U . . .
C21 C -0.1853(16) 0.6207(16) 0.3200(7) 0.112(8) Uani 1 1 d . . . . .
H21 H -0.221721 0.585764 0.298664 0.135 Uiso 1 1 calc R U . . .
Cl10 Cl 0.1958(13) 0.5732(16) 0.6818(13) 0.21(2) Uani 0.25 1 d D . P A 1
Cl11 Cl 0.2202(12) 0.5696(11) 0.3401(12) 0.271(15) Uani 0.5 1 d . . P . .
Cl1 Cl 0.2621(16) 0.5442(15) 0.7495(14) 0.148(9) Uani 0.25 1 d . . P B 2
H70 H 0.095(4) 0.544(5) 0.328(2) 0.221 Uiso 1 1 d D U . . .
H75 H 0.1094(15) 0.553(3) 0.6422(11) 0.177 Uiso 1 1 d D U . . .

loop_
_atom_site_aniso_label
_atom_site_aniso_U_11
_atom_site_aniso_U_22
_atom_site_aniso_U_33
_atom_site_aniso_U_23
_atom_site_aniso_U_13
_atom_site_aniso_U_12
Dy1 0.0310(3) 0.0348(4) 0.0456(5) 0.000 0.000 0.0149(3)
Dy02 0.0316(4) 0.0344(4) 0.0462(5) 0.000 0.000 0.0143(3)
Ru1 0.0380(2) 0.0297(2) 0.0499(3) 0.0002(4) 0.0033(4) 0.01475(16)
O4 0.048(4) 0.062(5) 0.064(6) -0.003(4) 0.010(4) 0.041(4)
O1 0.0226(14) 0.0308(15) 0.051(2) 0.000(3) 0.000(3) 0.0137(12)
O5 0.047(4) 0.049(4) 0.058(4) 0.001(3) 0.015(3) 0.027(3)
O3 0.028(3) 0.046(4) 0.040(4) -0.003(3) 0.010(2) 0.020(3)
O2 0.040(4) 0.025(3) 0.056(5) -0.011(3) 0.005(3) -0.002(3)
O6 0.068(5) 0.073(6) 0.040(4) -0.002(4) -0.002(3) 0.032(5)
C15 0.072(9) 0.080(9) 0.052(7) 0.019(6) 0.016(5) 0.048(7)
O8 0.055(5) 0.054(5) 0.053(5) 0.004(4) -0.010(4) 0.021(4)
O7 0.072(5) 0.041(4) 0.101(8) 0.023(4) 0.015(5) 0.037(4)
N00D 0.055(3) 0.032(2) 0.066(4) -0.016(5) -0.004(6) 0.002(2)
O9 0.091(8) 0.051(5) 0.073(7) 0.011(4) 0.032(5) 0.011(5)
C14 0.093(9) 0.094(9) 0.056(7) -0.033(6) -0.015(6) 0.079(8)
C1 0.034(3) 0.060(4) 0.068(4) -0.010(7) -0.020(6) 0.026(3)
C8 0.040(5) 0.086(8) 0.054(6) -0.020(5) -0.002(4) 0.040(5)
C10 0.062(6) 0.136(12) 0.047(6) -0.033(6) -0.012(4) 0.077(8)
C9 0.051(6) 0.122(11) 0.051(7) -0.014(7) 0.006(5) 0.050(7)
C11 0.107(9) 0.111(10) 0.089(9) -0.017(7) -0.035(7) 0.088(8)
C2 0.062(7) 0.063(8) 0.101(12) 0.041(8) -0.036(7) -0.028(6)
C16 0.082(9) 0.100(10) 0.065(8) 0.050(7) 0.038(7) 0.074(9)
C6 0.108(8) 0.028(3) 0.094(8) 0.004(7) -0.024(10) 0.015(4)
C13 0.143(12) 0.169(15) 0.048(6) -0.053(7) -0.033(6) 0.142(13)
C4 0.075(9) 0.043(6) 0.151(18) -0.032(8) 0.068(11) -0.018(6)
C7 0.028(4) 0.036(4) 0.057(6) -0.010(3) 0.005(3) 0.016(3)
C24 0.17(2) 0.134(18) 0.136(19) -0.037(14) -0.027(14) 0.081(16)
C18 0.102(12) 0.101(13) 0.147(18) 0.025(12) 0.062(12) 0.075(11)
C5 0.126(15) 0.069(10) 0.089(12) -0.010(8) 0.079(12) -0.025(9)
C17 0.098(11) 0.108(12) 0.092(12) 0.051(10) 0.055(9) 0.075(11)
C3 0.119(15) 0.044(7) 0.109(14) -0.005(7) -0.059(12) -0.016(8)
C12 0.144(13) 0.213(18) 0.059(8) -0.024(9) -0.019(8) 0.155(14)
C23 0.078(7) 0.065(7) 0.067(8) 0.032(6) 0.021(6) 0.017(6)
C22 0.082(9) 0.131(12) 0.055(8) 0.036(8) 0.022(6) 0.084(10)
C19 0.099(8) 0.106(8) 0.049(5) 0.027(5) 0.017(5) 0.086(7)
C20 0.145(14) 0.196(18) 0.090(11) 0.042(11) 0.002(9) 0.139(14)
C21 0.16(2) 0.18(2) 0.069(10) -0.005(11) 0.003(10) 0.143(19)
Cl10 0.123(17) 0.18(2) 0.36(5) -0.16(3) -0.16(3) 0.110(19)
Cl11 0.154(15) 0.125(12) 0.44(4) 0.027(17) -0.09(2) -0.002(11)
Cl1 0.16(2) 0.19(2) 0.168(19) -0.01(2) -0.02(2) 0.14(2)

loop_
_atom_type_symbol
_atom_type_description
_atom_type_scat_dispersion_real
_atom_type_scat_dispersion_imag
_atom_type_scat_source
C C 0.0033 0.0016 'International Tables Vol C Tables 4.2.6.8 and 6.1.1.4'
H H 0.0000 0.0000 'International Tables Vol C Tables 4.2.6.8 and 6.1.1.4'
N N 0.0061 0.0033 'International Tables Vol C Tables 4.2.6.8 and 6.1.1.4'
O O 0.0106 0.0060 'International Tables Vol C Tables 4.2.6.8 and 6.1.1.4'
Ru Ru -1.2594 0.8363 'International Tables Vol C Tables 4.2.6.8 and 6.1.1.4'
Dy Dy -0.1892 4.4098 'International Tables Vol C Tables 4.2.6.8 and 6.1.1.4'
Cl Cl 0.1484 0.1585 'International Tables Vol C Tables 4.2.6.8 and 6.1.1.4'

loop_
_geom_angle_atom_site_label_1
_geom_angle_atom_site_label_2
_geom_angle_atom_site_label_3
_geom_angle
_geom_angle_site_symmetry_1
_geom_angle_site_symmetry_3
_geom_angle_publ_flag
O3 Dy1 O3 149.6(3) 4_565 . ?
O3 Dy1 O8 80.5(3) 4_565 4_565 ?
O3 Dy1 O8 108.9(3) . 4_565 ?
O3 Dy1 O8 108.9(3) 4_565 . ?
O3 Dy1 O8 80.5(3) . . ?
O8 Dy1 O8 144.6(5) 4_565 . ?
O3 Dy1 O1 75.95(17) 4_565 4_565 ?
O3 Dy1 O1 78.7(2) . 4_565 ?
O8 Dy1 O1 75.2(3) 4_565 4_565 ?
O8 Dy1 O1 139.7(3) . 4_565 ?
O3 Dy1 O1 78.7(2) 4_565 . ?
O3 Dy1 O1 75.95(17) . . ?
O8 Dy1 O1 139.7(3) 4_565 . ?
O8 Dy1 O1 75.2(3) . . ?
O1 Dy1 O1 66.5(3) 4_565 . ?
O3 Dy1 O9 74.0(3) 4_565 4_565 ?
O3 Dy1 O9 134.8(3) . 4_565 ?
O8 Dy1 O9 82.4(4) 4_565 4_565 ?
O8 Dy1 O9 68.6(4) . 4_565 ?
O1 Dy1 O9 145.0(3) 4_565 4_565 ?
O1 Dy1 O9 123.4(4) . 4_565 ?
O3 Dy1 O9 134.8(3) 4_565 . ?
O3 Dy1 O9 74.0(3) . . ?
O8 Dy1 O9 68.6(4) 4_565 . ?
O8 Dy1 O9 82.4(4) . . ?
O1 Dy1 O9 123.4(4) 4_565 . ?
O1 Dy1 O9 145.0(3) . . ?
O9 Dy1 O9 70.0(6) 4_565 . ?
O3 Dy1 Ru1 118.54(19) 4_565 . ?
O3 Dy1 Ru1 36.52(14) . . ?
O8 Dy1 Ru1 137.7(2) 4_565 . ?
O8 Dy1 Ru1 68.8(3) . . ?
O1 Dy1 Ru1 74.02(13) 4_565 . ?
O1 Dy1 Ru1 40.21(9) . . ?
O9 Dy1 Ru1 137.3(3) 4_565 . ?
O9 Dy1 Ru1 106.5(3) . . ?
O3 Dy1 Ru1 36.52(14) 4_565 4_565 ?
O3 Dy1 Ru1 118.54(19) . 4_565 ?
O8 Dy1 Ru1 68.8(3) 4_565 4_565 ?
O8 Dy1 Ru1 137.7(2) . 4_565 ?
O1 Dy1 Ru1 40.21(9) 4_565 4_565 ?
O1 Dy1 Ru1 74.02(13) . 4_565 ?
O9 Dy1 Ru1 106.5(3) 4_565 4_565 ?
O9 Dy1 Ru1 137.3(3) . 4_565 ?
Ru1 Dy1 Ru1 103.18(5) . 4_565 ?
O2 Dy02 O2 148.9(4) 4_565 . ?
O2 Dy02 O4 78.4(3) 4_565 4_565 ?
O2 Dy02 O4 110.5(3) . 4_565 ?
O2 Dy02 O4 110.5(3) 4_565 . ?
O2 Dy02 O4 78.4(3) . . ?
O4 Dy02 O4 147.6(5) 4_565 . ?
O2 Dy02 O6 135.9(3) 4_565 . ?
O2 Dy02 O6 74.0(3) . . ?
O4 Dy02 O6 73.5(4) 4_565 . ?
O4 Dy02 O6 79.8(4) . . ?
O2 Dy02 O6 74.0(3) 4_565 4_565 ?
O2 Dy02 O6 135.9(3) . 4_565 ?
O4 Dy02 O6 79.8(4) 4_565 4_565 ?
O4 Dy02 O6 73.5(4) . 4_565 ?
O6 Dy02 O6 68.2(5) . 4_565 ?
O2 Dy02 O1 79.1(2) 4_565 . ?
O2 Dy02 O1 74.6(2) . . ?
O4 Dy02 O1 137.0(3) 4_565 . ?
O4 Dy02 O1 75.0(3) . . ?
O6 Dy02 O1 142.9(3) . . ?
O6 Dy02 O1 127.4(3) 4_565 . ?
O2 Dy02 O1 74.6(2) 4_565 4_565 ?
O2 Dy02 O1 79.1(2) . 4_565 ?
O4 Dy02 O1 75.0(3) 4_565 4_565 ?
O4 Dy02 O1 137.0(3) . 4_565 ?
O6 Dy02 O1 127.4(3) . 4_565 ?
O6 Dy02 O1 142.9(3) 4_565 4_565 ?
O1 Dy02 O1 63.9(3) . 4_565 ?
O2 Dy02 Ru1 35.1(2) 4_565 4_565 ?
O2 Dy02 Ru1 119.01(19) . 4_565 ?
O4 Dy02 Ru1 67.6(3) 4_565 4_565 ?
O4 Dy02 Ru1 136.8(2) . 4_565 ?
O6 Dy02 Ru1 141.0(3) . 4_565 ?
O6 Dy02 Ru1 104.7(3) 4_565 4_565 ?
O1 Dy02 Ru1 73.00(13) . 4_565 ?
O1 Dy02 Ru1 40.25(9) 4_565 4_565 ?
O2 Dy02 Ru1 119.01(19) 4_565 . ?
O2 Dy02 Ru1 35.1(2) . . ?
O4 Dy02 Ru1 136.8(2) 4_565 . ?
O4 Dy02 Ru1 67.6(3) . . ?
O6 Dy02 Ru1 104.7(3) . . ?
O6 Dy02 Ru1 141.0(3) 4_565 . ?
O1 Dy02 Ru1 40.25(9) . . ?
O1 Dy02 Ru1 73.00(13) 4_565 . ?
Ru1 Dy02 Ru1 103.07(5) 4_565 . ?
O2 Ru1 O3 94.41(18) . . ?
O2 Ru1 O5 89.5(4) . . ?
O3 Ru1 O5 174.9(4) . . ?
O2 Ru1 N00D 84.9(4) . . ?
O3 Ru1 N00D 83.6(4) . . ?
O5 Ru1 N00D 93.5(4) . . ?
O2 Ru1 O7 175.4(4) . . ?
O3 Ru1 O7 90.1(4) . . ?
O5 Ru1 O7 86.0(2) . . ?
N00D Ru1 O7 95.0(4) . . ?
O2 Ru1 O1 90.2(3) . . ?
O3 Ru1 O1 88.5(3) . . ?
O5 Ru1 O1 94.7(3) . . ?
N00D Ru1 O1 170.4(2) . . ?
O7 Ru1 O1 90.5(3) . . ?
O2 Ru1 Dy1 100.7(2) . . ?
O3 Ru1 Dy1 43.1(2) . . ?
O5 Ru1 Dy1 139.2(2) . . ?
N00D Ru1 Dy1 126.5(4) . . ?
O7 Ru1 Dy1 83.0(3) . . ?
O1 Ru1 Dy1 46.4(2) . . ?
O2 Ru1 Dy02 42.6(2) . . ?
O3 Ru1 Dy02 99.9(2) . . ?
O5 Ru1 Dy02 85.1(3) . . ?
N00D Ru1 Dy02 127.5(4) . . ?
O7 Ru1 Dy02 137.0(3) . . ?
O1 Ru1 Dy02 48.6(2) . . ?
Dy1 Ru1 Dy02 76.876(18) . . ?
C7 O4 Dy02 136.2(7) . . ?
C1 O1 Ru1 120.4(4) . . ?
C1 O1 Dy1 119.3(8) . . ?
Ru1 O1 Dy1 93.4(3) . . ?
C1 O1 Dy02 113.2(8) . . ?
Ru1 O1 Dy02 91.1(3) . . ?
Dy1 O1 Dy02 114.79(14) . . ?
C7 O5 Ru1 126.4(8) . . ?
C5 O3 Ru1 106.5(9) . . ?
C5 O3 Dy1 144.2(10) . . ?
Ru1 O3 Dy1 100.4(3) . . ?
C2 O2 Ru1 115.2(8) . . ?
C2 O2 Dy02 141.0(8) . . ?
Ru1 O2 Dy02 102.3(3) . . ?
C24 O6 Dy02 137.9(19) . . ?
C24 O6 H75 126(3) . . ?
Dy02 O6 H75 94.6(15) . . ?
O8 C15 O7 128.0(14) . . ?
O8 C15 C16 121.0(14) . . ?
O7 C15 C16 111.0(14) . . ?
C15 O8 Dy1 137.0(10) . . ?
C15 O7 Ru1 122.5(9) . . ?
C6 N00D C3 111.1(15) . . ?
C6 N00D C4 105.9(16) . . ?
C3 N00D C4 115.6(12) . . ?
C6 N00D Ru1 115.4(6) . . ?
C3 N00D Ru1 101.6(9) . . ?
C4 N00D Ru1 107.4(8) . . ?
C23 O9 Dy1 121.9(10) . . ?
C23 O9 H70 84(6) . . ?
Dy1 O9 H70 146(6) . . ?
C13 C14 C8 122.5(17) . . ?
C13 C14 H14 118.7 . . ?
C8 C14 H14 118.8 . . ?
O1 C1 H1A 109.5 . . ?
O1 C1 H1B 109.5 . . ?
H1A C1 H1B 109.5 . . ?
O1 C1 H1C 109.5 . . ?
H1A C1 H1C 109.5 . . ?
H1B C1 H1C 109.5 . . ?
C14 C8 C9 118.4(13) . . ?
C14 C8 C7 122.1(12) . . ?
C9 C8 C7 119.5(14) . . ?
C9 C10 C11 123.7(16) . . ?
C9 C10 H10 118.1 . . ?
C11 C10 H10 118.2 . . ?
C10 C9 C8 117.2(18) . . ?
C10 C9 H9 121.4 . . ?
C8 C9 H9 121.4 . . ?
C13 C11 C12 127.1(16) . . ?
C13 C11 C10 114.1(14) . . ?
C12 C11 C10 118.6(17) . . ?
C3 C2 O2 110.5(13) . . ?
C3 C2 H2A 109.6 . . ?
O2 C2 H2A 109.6 . . ?
C3 C2 H2B 109.5 . . ?
O2 C2 H2B 109.5 . . ?
H2A C2 H2B 108.1 . . ?
C17 C16 C22 123.1(15) . . ?
C17 C16 C15 120.9(16) . . ?
C22 C16 C15 116.0(12) . . ?
N00D C6 H6A 109.4 . . ?
N00D C6 H6B 109.5 . . ?
H6A C6 H6B 109.5 . . ?
N00D C6 H6C 109.5 . . ?
H6A C6 H6C 109.5 . . ?
H6B C6 H6C 109.5 . . ?
C14 C13 C11 123.8(17) . . ?
C14 C13 H13 118.1 . . ?
C11 C13 H13 118.1 . . ?
C5 C4 N00D 110.5(11) . . ?
C5 C4 H4A 109.6 . . ?
N00D C4 H4A 109.5 . . ?
C5 C4 H4B 109.5 . . ?
N00D C4 H4B 109.6 . . ?
H4A C4 H4B 108.1 . . ?
O4 C7 O5 123.2(9) . . ?
O4 C7 C8 118.5(11) . . ?
O5 C7 C8 118.2(11) . . ?
O6 C24 H24A 109.6 . . ?
O6 C24 H24B 108.8 . . ?
H24A C24 H24B 107.8 . . ?
O6 C24 H24C 110.4 . . ?
H24A C24 H24C 110.7 . . ?
H24B C24 H24C 109.5 . . ?
C19 C18 C17 115.3(16) . . ?
C19 C18 H18 122.4 . . ?
C17 C18 H18 122.4 . . ?
C4 C5 O3 127.2(14) . . ?
C4 C5 H5A 105.5 . . ?
O3 C5 H5A 105.5 . . ?
C4 C5 H5B 105.5 . . ?
O3 C5 H5B 105.4 . . ?
H5A C5 H5B 106.1 . . ?
C16 C17 C18 116(2) . . ?
C16 C17 H17 121.9 . . ?
C18 C17 H17 122.0 . . ?
C2 C3 N00D 125.1(13) . . ?
C2 C3 H3A 106.1 . . ?
N00D C3 H3A 106.0 . . ?
C2 C3 H3B 106.0 . . ?
N00D C3 H3B 106.1 . . ?
H3A C3 H3B 106.3 . . ?
C11 C12 H12A 117.0 . . ?
C11 C12 H12B 110.8 . . ?
H12A C12 H12B 111.8 . . ?
C11 C12 H12C 106.8 . . ?
H12A C12 H12C 110.5 . . ?
H12B C12 H12C 98.1 . . ?
O9 C23 H23A 109.5 . . ?
O9 C23 H23B 109.5 . . ?
H23A C23 H23B 109.5 . . ?
O9 C23 H23C 109.5 . . ?
H23A C23 H23C 109.5 . . ?
H23B C23 H23C 109.5 . . ?
C21 C22 C16 127.0(18) . . ?
C21 C22 H22 116.5 . . ?
C16 C22 H22 116.5 . . ?
C18 C19 C21 128.2(13) . . ?
C18 C19 C20 114.0(16) . . ?
C21 C19 C20 117.5(18) . . ?
C19 C20 H20A 107.3 . . ?
C19 C20 H20B 99.5 . . ?
H20A C20 H20B 98.9 . . ?
C19 C20 H20C 113.4 . . ?
H20A C20 H20C 130.3 . . ?
H20B C20 H20C 101.2 . . ?
C22 C21 C19 110(2) . . ?
C22 C21 H21 125.2 . . ?
C19 C21 H21 125.2 . . ?

loop_
_geom_bond_atom_site_label_1
_geom_bond_atom_site_label_2
_geom_bond_distance
_geom_bond_site_symmetry_2
_geom_bond_publ_flag
Dy1 O3 2.282(7) 4_565 ?
Dy1 O3 2.282(8) . ?
Dy1 O8 2.312(10) 4_565 ?
Dy1 O8 2.312(10) . ?
Dy1 O1 2.381(9) 4_565 ?
Dy1 O1 2.381(9) . ?
Dy1 O9 2.455(10) 4_565 ?
Dy1 O9 2.455(10) . ?
Dy1 Ru1 3.2840(12) . ?
Dy1 Ru1 3.2841(12) 4_565 ?
Dy02 O2 2.278(7) 4_565 ?
Dy02 O2 2.278(7) . ?
Dy02 O4 2.332(7) 4_565 ?
Dy02 O4 2.332(7) . ?
Dy02 O6 2.446(9) . ?
Dy02 O6 2.446(9) 4_565 ?
Dy02 O1 2.467(9) . ?
Dy02 O1 2.467(9) 4_565 ?
Dy02 Ru1 3.2868(12) 4_565 ?
Dy02 Ru1 3.2868(12) . ?
Ru1 O2 1.934(9) . ?
Ru1 O3 1.987(6) . ?
Ru1 O5 2.011(8) . ?
Ru1 N00D 2.087(5) . ?
Ru1 O7 2.125(11) . ?
Ru1 O1 2.124(4) . ?
O4 C7 1.277(15) . ?
O1 C1 1.433(7) . ?
O5 C7 1.278(13) . ?
O3 C5 1.368(16) . ?
O2 C2 1.439(15) . ?
O6 C24 1.21(3) . ?
O6 H75 0.8900(15) . ?
C15 O8 1.16(2) . ?
C15 O7 1.280(19) . ?
C15 C16 1.564(19) . ?
N00D C6 1.433(11) . ?
N00D C3 1.46(2) . ?
N00D C4 1.51(2) . ?
O9 C23 1.57(2) . ?
O9 H70 0.8900(15) . ?
C14 C13 1.348(13) . ?
C14 C8 1.40(2) . ?
C14 H14 0.9500 . ?
C1 H1A 0.9800 . ?
C1 H1B 0.9800 . ?
C1 H1C 0.9800 . ?
C8 C9 1.407(19) . ?
C8 C7 1.442(15) . ?
C10 C9 1.421(18) . ?
C10 C11 1.44(2) . ?
C10 H10 0.9500 . ?
C9 H9 0.9500 . ?
C11 C13 1.379(13) . ?
C11 C12 1.43(2) . ?
C2 C3 1.35(2) . ?
C2 H2A 0.9900 . ?
C2 H2B 0.9900 . ?
C16 C17 1.40(3) . ?
C16 C22 1.393(13) . ?
C6 H6A 0.9800 . ?
C6 H6B 0.9800 . ?
C6 H6C 0.9800 . ?
C13 H13 0.9500 . ?
C4 C5 1.33(2) . ?
C4 H4A 0.9900 . ?
C4 H4B 0.9900 . ?
C24 H24A 0.9832 . ?
C24 H24B 0.9972 . ?
C24 H24C 0.9626 . ?
C18 C19 1.398(13) . ?
C18 C17 1.49(3) . ?
C18 H18 0.9500 . ?
C5 H5A 0.9900 . ?
C5 H5B 0.9900 . ?
C17 H17 0.9500 . ?
C3 H3A 0.9900 . ?
C3 H3B 0.9900 . ?
C12 H12A 0.8766 . ?
C12 H12B 1.0526 . ?
C12 H12C 1.0665 . ?
C23 H23A 0.9800 . ?
C23 H23B 0.9800 . ?
C23 H23C 0.9800 . ?
C22 C21 1.34(2) . ?
C22 H22 0.9500 . ?
C19 C21 1.49(3) . ?
C19 C20 1.600(19) . ?
C20 H20A 0.9009 . ?
C20 H20B 1.1905 . ?
C20 H20C 0.8629 . ?
C21 H21 0.9500 . ?
